data_4114170
loop_
_publ_author_name
'Sergey V. Lindeman'
'J\"urgen Hecht'
'Jay K. Kochi'

_publ_section_title
;
 The Charge-Transfer Motif in Crystal Engineering. Self-Assembly of
 Acentric (Diamondoid) Networks from Halide Salts and Carbon Tetrabromide
 as Electron-Donor/Acceptor Synthons
;
_journal_name_full 'Journal of the American Chemical Society'
_journal_page_first 11597
_journal_page_last 11606
_journal_paper_doi 10.1021/ja030299w
_journal_volume 125
_journal_year 2003
_chemical_formula_sum 'C13 H28 Br5 N'
_chemical_formula_weight 597.91
_chemical_name_systematic
; 
 Tetrapropylammoniumbromide Carbon Tetrabromide
 Molecular Complex 1 : 1 
;
_space_group_IT_number 14
_symmetry_cell_setting monoclinic
_symmetry_space_group_name_Hall '-P 2yn'
_symmetry_space_group_name_H-M 'P 1 21/n 1'
_atom_sites_solution_hydrogens geom
_atom_sites_solution_primary direct
_atom_sites_solution_secondary difmap
_audit_creation_method SHELXL
_cell_angle_alpha 90.00
_cell_angle_beta 99.9920(10)
_cell_angle_gamma 90.00
_cell_formula_units_Z 4
_cell_length_a 8.48570(10)
_cell_length_b 18.7993(3)
_cell_length_c 13.0299(3)
_cell_measurement_temperature 123(2)
_cell_volume 2047.07(6)
_computing_cell_refinement 'SAINT V4.050 (Siemens, 1989-95)'
_computing_data_collection 'SMART V4.050 (Siemens, 1989-95)'
_computing_data_reduction 'SAINT & SADABS (Sheldrick, 1996)'
_computing_molecular_graphics 'XP V5.06 (Siemens, 1996)'
_computing_publication_material 'SHELXL-93 & XCIF V5.05 (Siemens, 1996)'
_computing_structure_refinement 'SHELXL-93 (Sheldrick, 1993)'
_computing_structure_solution 'SHELXS-86 (Sheldrick, 1990)'
_diffrn_ambient_temperature 123(2)
_diffrn_measurement_device 'Siemens SMART'
_diffrn_measurement_method
;
 \w-scan, frame range 0.3 deg, hemisphere
;
_diffrn_radiation_monochromator graphite
_diffrn_radiation_source 'fine-focus sealed tube'
_diffrn_radiation_type MoK\a
_diffrn_radiation_wavelength 0.71073
_diffrn_reflns_av_R_equivalents 0.0436
_diffrn_reflns_av_sigmaI/netI 0.0488
_diffrn_reflns_limit_h_max 13
_diffrn_reflns_limit_h_min -13
_diffrn_reflns_limit_k_max 31
_diffrn_reflns_limit_k_min 0
_diffrn_reflns_limit_l_max 21
_diffrn_reflns_limit_l_min 0
_diffrn_reflns_number 25640
_diffrn_reflns_theta_max 36.32
_diffrn_reflns_theta_min 1.92
_exptl_absorpt_coefficient_mu 9.807
_exptl_absorpt_correction_T_max 0.274
_exptl_absorpt_correction_T_min 0.211
_exptl_absorpt_correction_type 'empirical (SADABS procedure)'
_exptl_crystal_colour colorless
_exptl_crystal_density_diffrn 1.940
_exptl_crystal_description prism
_exptl_crystal_F_000 1152
_exptl_crystal_size_max 0.20
_exptl_crystal_size_mid 0.10
_exptl_crystal_size_min 0.10
_refine_diff_density_max 0.699
_refine_diff_density_min -1.033
_refine_diff_density_rms 0.177
_refine_ls_extinction_method none
_refine_ls_goodness_of_fit_all 1.134
_refine_ls_goodness_of_fit_obs 1.146
_refine_ls_hydrogen_treatment
;
riding and rotating model with U~iso~=1.2U~eq/iso~ of an adjacent atom
(1.5U~eq/iso~ for methyl hydrogens)
;
_refine_ls_matrix_type full
_refine_ls_number_parameters 176
_refine_ls_number_reflns 9342
_refine_ls_number_restraints 0
_refine_ls_restrained_S_all 1.136
_refine_ls_restrained_S_obs 1.146
_refine_ls_R_factor_all 0.0870
_refine_ls_R_factor_obs 0.0459
_refine_ls_shift/esd_max 0.001
_refine_ls_shift/esd_mean 0.000
_refine_ls_structure_factor_coef Fsqd
_refine_ls_weighting_details 'w=1/[\s^2^(Fo^2^)+(0.0258P)^2^+3.1968P] where P=(Fo^2^+2Fc^2^)/3'
_refine_ls_weighting_scheme calc
_refine_ls_wR_factor_all 0.0894
_refine_ls_wR_factor_obs 0.0747
_reflns_number_observed 6455
_reflns_number_total 9344
_reflns_observed_criterion >2sigma(I)
_cod_data_source_file ja030299w_6.cif
_cod_data_source_block juer-dsx
_cod_depositor_comments
;
The following automatic conversions were performed:

'_refine_ls_weighting_scheme' value 'calc
w=1/[\s^2^(Fo^2^)+(0.0258P)^2^+3.1968P] where P=(Fo^2^+2Fc^2^)/3' was
changed to 'calc'. New tag '_refine_ls_weighting_details' was
created. The value of the new tag was set to
'w=1/[\s^2^(Fo^2^)+(0.0258P)^2^+3.1968P] where P=(Fo^2^+2Fc^2^)/3'.

Automatic conversion script
Id: cif_fix_values 3143 2015-03-26 13:38:13Z robertas 
;
_cod_database_code 4114170

loop_
_symmetry_equiv_pos_as_xyz
'x, y, z'
'-x+1/2, y+1/2, -z+1/2'
'-x, -y, -z'
'x-1/2, -y-1/2, z-1/2'

loop_
_atom_site_aniso_label
_atom_site_aniso_U_11
_atom_site_aniso_U_22
_atom_site_aniso_U_33
_atom_site_aniso_U_23
_atom_site_aniso_U_13
_atom_site_aniso_U_12
C1 0.0200(13) 0.0183(14) 0.0174(13) -0.0006(11) 0.0037(11) -0.0027(11)
Br1 0.01648(13) 0.02401(15) 0.02058(14) 0.00276(12) 0.00204(11) -0.00325(11)
Br2 0.01795(13) 0.02141(14) 0.01852(13) 0.00102(11) 0.00428(10) 0.00030(11)
Br3 0.02364(15) 0.02418(15) 0.01795(13) 0.00393(12) 0.00221(11) -0.00255(12)
Br4 0.0293(2) 0.0219(2) 0.0289(2) -0.00773(13) 0.00657(13) -0.00329(12)
Br5 0.01702(13) 0.0291(2) 0.02111(14) -0.00559(12) 0.00337(11) -0.00279(11)
N1 0.0148(11) 0.0153(11) 0.0150(11) -0.0007(9) 0.0020(9) -0.0008(8)
C11 0.0185(13) 0.0147(12) 0.0176(13) 0.0001(10) 0.0009(11) -0.0011(10)
C12 0.027(2) 0.022(2) 0.027(2) 0.0052(12) -0.0029(13) 0.0030(12)
C13 0.034(2) 0.025(2) 0.030(2) 0.0104(14) 0.011(2) 0.0047(14)
C21 0.0186(13) 0.0165(13) 0.0180(13) -0.0045(11) 0.0014(11) -0.0036(10)
C22 0.0194(14) 0.0185(14) 0.028(2) -0.0026(12) 0.0051(12) -0.0010(11)
C23 0.030(2) 0.0192(15) 0.0213(15) -0.0007(12) 0.0097(13) 0.0030(12)
C31 0.0173(13) 0.0157(13) 0.0194(13) -0.0004(11) -0.0013(11) -0.0006(10)
C32 0.033(2) 0.0167(14) 0.028(2) 0.0030(12) -0.0028(14) 0.0001(12)
C33 0.034(2) 0.026(2) 0.030(2) 0.0094(14) -0.002(2) 0.0059(14)
C41 0.0137(12) 0.0225(15) 0.0231(14) -0.0003(12) 0.0061(11) -0.0011(10)
C42 0.032(2) 0.028(2) 0.030(2) -0.0003(14) 0.0148(15) 0.0034(14)
C43 0.033(2) 0.051(3) 0.042(2) 0.010(2) 0.024(2) 0.009(2)

loop_
_atom_site_label
_atom_site_type_symbol
_atom_site_fract_x
_atom_site_fract_y
_atom_site_fract_z
_atom_site_U_iso_or_equiv
_atom_site_thermal_displace_type
_atom_site_occupancy
_atom_site_calc_flag
_atom_site_refinement_flags
C1 C 1.1409(4) 0.1487(2) 0.6523(2) 0.0185(5) Uani 1 d .
Br1 Br 1.35387(4) 0.15226(2) 0.73703(2) 0.02050(7) Uani 1 d .
Br2 Br 0.97770(4) 0.15639(2) 0.74060(2) 0.01916(6) Uani 1 d .
Br3 Br 1.12169(4) 0.22421(2) 0.54727(2) 0.02209(7) Uani 1 d .
Br4 Br 1.11353(4) 0.05682(2) 0.58011(3) 0.02651(8) Uani 1 d .
Br5 Br 1.69716(4) 0.15147(2) 0.88235(3) 0.02242(7) Uani 1 d .
N1 N 1.1492(3) 0.12468(13) 1.1494(2) 0.0151(4) Uani 1 d .
C11 C 1.1806(4) 0.2032(2) 1.1287(2) 0.0172(5) Uani 1 d .
H11A H 1.1643(4) 0.2312(2) 1.1903(2) 0.021 Uiso 1 calc R
H11B H 1.2942(4) 0.2085(2) 1.1214(2) 0.021 Uiso 1 calc R
C12 C 1.0768(4) 0.2350(2) 1.0327(3) 0.0258(7) Uani 1 d .
H12A H 0.9624(4) 0.2286(2) 1.0371(3) 0.031 Uiso 1 calc R
H12B H 1.0979(4) 0.2102(2) 0.9693(3) 0.031 Uiso 1 calc R
C13 C 1.1145(4) 0.3139(2) 1.0257(3) 0.0291(7) Uani 1 d .
H13A H 1.0493(25) 0.3342(4) 0.9631(12) 0.044 Uiso 1 calc R
H13B H 1.2281(8) 0.3200(2) 1.0222(22) 0.044 Uiso 1 calc R
H13C H 1.0902(32) 0.3384(3) 1.0875(11) 0.044 Uiso 1 calc R
C21 C 1.1621(4) 0.0791(2) 1.0546(2) 0.0179(5) Uani 1 d .
H21A H 1.0737(4) 0.0923(2) 0.9978(2) 0.021 Uiso 1 calc R
H21B H 1.1460(4) 0.0287(2) 1.0727(2) 0.021 Uiso 1 calc R
C22 C 1.3190(4) 0.0845(2) 1.0131(3) 0.0220(6) Uani 1 d .
H22A H 1.4107(4) 0.0771(2) 1.0704(3) 0.026 Uiso 1 calc R
H22B H 1.3292(4) 0.1322(2) 0.9829(3) 0.026 Uiso 1 calc R
C23 C 1.3185(4) 0.0273(2) 0.9295(3) 0.0229(6) Uani 1 d .
H23A H 1.4174(14) 0.0305(9) 0.9006(14) 0.034 Uiso 1 calc R
H23B H 1.2263(17) 0.0345(8) 0.8737(10) 0.034 Uiso 1 calc R
H23C H 1.3113(30) -0.0198(2) 0.9606(5) 0.034 Uiso 1 calc R
C31 C 1.2726(3) 0.1028(2) 1.2435(2) 0.0180(6) Uani 1 d .
H31A H 1.3805(3) 0.1108(2) 1.2266(2) 0.022 Uiso 1 calc R
H31B H 1.2612(3) 0.1346(2) 1.3023(2) 0.022 Uiso 1 calc R
C32 C 1.2630(4) 0.0262(2) 1.2798(3) 0.0267(7) Uani 1 d .
H32A H 1.1569(4) 0.0174(2) 1.2992(3) 0.032 Uiso 1 calc R
H32B H 1.2759(4) -0.0067(2) 1.2225(3) 0.032 Uiso 1 calc R
C33 C 1.3941(5) 0.0127(2) 1.3733(3) 0.0306(8) Uani 1 d .
H33A H 1.3873(21) -0.0366(5) 1.3968(14) 0.046 Uiso 1 calc R
H33B H 1.3805(20) 0.0452(10) 1.4299(8) 0.046 Uiso 1 calc R
H33C H 1.4989(5) 0.0207(14) 1.3535(6) 0.046 Uiso 1 calc R
C41 C 0.9792(3) 0.1133(2) 1.1699(2) 0.0194(6) Uani 1 d .
H41A H 0.9035(3) 0.1321(2) 1.1095(2) 0.023 Uiso 1 calc R
H41B H 0.9601(3) 0.0615(2) 1.1734(2) 0.023 Uiso 1 calc R
C42 C 0.9400(4) 0.1475(2) 1.2685(3) 0.0289(7) Uani 1 d .
H42A H 0.9628(4) 0.1991(2) 1.2685(3) 0.035 Uiso 1 calc R
H42B H 1.0067(4) 0.1261(2) 1.3307(3) 0.035 Uiso 1 calc R
C43 C 0.7623(5) 0.1351(2) 1.2716(4) 0.0399(10) Uani 1 d .
H43A H 0.7319(10) 0.1621(13) 1.3295(15) 0.060 Uiso 1 calc R
H43B H 0.7436(8) 0.0844(3) 1.2815(25) 0.060 Uiso 1 calc R
H43C H 0.6978(5) 0.1510(16) 1.2058(10) 0.060 Uiso 1 calc R

loop_
_atom_type_symbol
_atom_type_description
_atom_type_scat_dispersion_real
_atom_type_scat_dispersion_imag
_atom_type_scat_source
C C 0.0033 0.0016 'International Tables Vol C Tables 4.2.6.8 and 6.1.1.4'
H H 0.0000 0.0000 'International Tables Vol C Tables 4.2.6.8 and 6.1.1.4'
N N 0.0061 0.0033 'International Tables Vol C Tables 4.2.6.8 and 6.1.1.4'
Br Br -0.2901 2.4595 'International Tables Vol C Tables 4.2.6.8 and 6.1.1.4'

loop_
_geom_angle_atom_site_label_1
_geom_angle_atom_site_label_2
_geom_angle_atom_site_label_3
_geom_angle
Br1 C1 Br2 110.27(15)
Br1 C1 Br3 109.11(14)
Br2 C1 Br3 112.10(15)
Br1 C1 Br4 108.86(15)
Br2 C1 Br4 108.10(14)
Br3 C1 Br4 108.34(15)
C21 N1 C31 111.3(2)
C21 N1 C41 105.5(2)
C31 N1 C41 111.1(2)
C21 N1 C11 111.1(2)
C31 N1 C11 106.6(2)
C41 N1 C11 111.4(2)
C12 C11 N1 115.4(2)
C11 C12 C13 109.5(3)
N1 C21 C22 116.1(2)
C21 C22 C23 108.1(3)
C32 C31 N1 116.0(2)
C33 C32 C31 109.6(3)
C42 C41 N1 116.1(3)
C41 C42 C43 108.5(3)

loop_
_geom_bond_atom_site_label_1
_geom_bond_atom_site_label_2
_geom_bond_distance
C1 Br1 1.949(3)
C1 Br2 1.953(3)
C1 Br3 1.959(3)
C1 Br4 1.961(3)
N1 C21 1.523(4)
N1 C31 1.524(4)
N1 C41 1.527(4)
N1 C11 1.532(4)
C11 C12 1.522(4)
C12 C13 1.524(5)
C21 C22 1.525(4)
C22 C23 1.531(4)
C31 C32 1.523(4)
C32 C33 1.522(5)
C41 C42 1.525(5)
C42 C43 1.533(5)
